data_7249251
loop_
_publ_author_name
'Shiromae, Ryotaro'
'Nakagawa, Yuma'
'Watanabe, Shota'
'Nishimura, Ryo'
'Morimoto, Masakazu'
'Yokojima, Satoshi'
'Nakamura, Shinichiro'
'Uchida, Kingo'

_publ_section_title
;
 Reversible change of luster color from pale yellow to wine red in
 microcrystalline film by photochromic diarylethene having a naphthyl
 group
;
_journal_issue 36
_journal_name_full CrystEngComm
_journal_page_first 5090
_journal_page_last 5098
_journal_paper_doi 10.1039/D4CE00717D
_journal_volume 26
_journal_year 2024
_chemical_formula_sum 'C29 H18 F6 N2 S2'
_chemical_formula_weight 572.57
_space_group_crystal_system monoclinic
_space_group_IT_number 14
_space_group_name_Hall '-P 2yn'
_space_group_name_H-M_alt 'P 1 21/n 1'
_atom_sites_solution_hydrogens geom
_audit_block_doi 10.5517/ccdc.csd.cc2hnjk8
_audit_creation_method SHELXL-2014/7
_audit_update_record
;
2023-12-12 deposited with the CCDC.	2024-08-19 downloaded from the CCDC.
;
_cell_angle_alpha 90
_cell_angle_beta 93.6450(10)
_cell_angle_gamma 90
_cell_formula_units_Z 4
_cell_length_a 6.59620(10)
_cell_length_b 9.2091(2)
_cell_length_c 42.8057(8)
_cell_measurement_reflns_used 147017
_cell_measurement_temperature 223(2)
_cell_measurement_theta_max 27.57
_cell_measurement_theta_min 2.26
_cell_volume 2594.98(8)
_computing_structure_refinement 'SHELXL-2014/7 (Sheldrick, 2014)'
_diffrn_ambient_temperature 223(2)
_diffrn_measured_fraction_theta_full 0.999
_diffrn_measured_fraction_theta_max 0.996
_diffrn_measurement_device_type 'Bruker D8 goniometer'
_diffrn_radiation_type MoKa
_diffrn_radiation_wavelength 0.71073
_diffrn_reflns_av_R_equivalents 0.0443
_diffrn_reflns_av_unetI/netI 0.0170
_diffrn_reflns_Laue_measured_fraction_full 0.999
_diffrn_reflns_Laue_measured_fraction_max 0.996
_diffrn_reflns_limit_h_max 8
_diffrn_reflns_limit_h_min -8
_diffrn_reflns_limit_k_max 11
_diffrn_reflns_limit_k_min -11
_diffrn_reflns_limit_l_max 55
_diffrn_reflns_limit_l_min -55
_diffrn_reflns_number 147014
_diffrn_reflns_point_group_measured_fraction_full 0.999
_diffrn_reflns_point_group_measured_fraction_max 0.996
_diffrn_reflns_theta_full 25.242
_diffrn_reflns_theta_max 27.568
_diffrn_reflns_theta_min 2.408
_exptl_absorpt_coefficient_mu 0.271
_exptl_absorpt_correction_T_max 0.9740
_exptl_absorpt_correction_T_min 0.8770
_exptl_absorpt_correction_type multi-scan
_exptl_crystal_colour yellow
_exptl_crystal_density_diffrn 1.466
_exptl_crystal_description plate
_exptl_crystal_F_000 1168
_exptl_crystal_size_max 0.496
_exptl_crystal_size_mid 0.383
_exptl_crystal_size_min 0.096
_refine_diff_density_max 0.504
_refine_diff_density_min -0.326
_refine_diff_density_rms 0.071
_refine_ls_extinction_method none
_refine_ls_goodness_of_fit_ref 1.040
_refine_ls_hydrogen_treatment constr
_refine_ls_matrix_type full
_refine_ls_number_parameters 392
_refine_ls_number_reflns 5978
_refine_ls_number_restraints 18
_refine_ls_restrained_S_all 1.040
_refine_ls_R_factor_all 0.0535
_refine_ls_R_factor_gt 0.0482
_refine_ls_shift/su_max 0.000
_refine_ls_shift/su_mean 0.000
_refine_ls_structure_factor_coef Fsqd
_refine_ls_weighting_details 'w=1/[\s^2^(Fo^2^)+(0.0659P)^2^+1.4693P] where P=(Fo^2^+2Fc^2^)/3'
_refine_ls_weighting_scheme calc
_refine_ls_wR_factor_gt 0.1303
_refine_ls_wR_factor_ref 0.1329
_reflns_Friedel_coverage 0.000
_reflns_number_gt 5326
_reflns_number_total 5978
_reflns_threshold_expression 'I > 2\s(I)'
_cod_data_source_file d4ce00717d2.cif
_cod_data_source_block uch202_a
_cod_depositor_comments 'Adding full bibliography for 7249251--7249252.cif.'
_cod_original_cell_volume 2594.97(8)
_cod_original_sg_symbol_H-M 'P 21/n'
_cod_database_code 7249251
_shelx_shelxl_version_number 2014/7
_shelx_space_group_comment
;
The symmetry employed for this shelxl refinement is uniquely defined
by the following loop, which should always be used as a source of
symmetry information in preference to the above space-group names.
They are only intended as comments.
;
_shelx_estimated_absorpt_t_min 0.877
_shelx_estimated_absorpt_t_max 0.974

loop_
_space_group_symop_operation_xyz
'x, y, z'
'-x+1/2, y+1/2, -z+1/2'
'-x, -y, -z'
'x-1/2, -y-1/2, z-1/2'

loop_
_atom_site_label
_atom_site_type_symbol
_atom_site_fract_x
_atom_site_fract_y
_atom_site_fract_z
_atom_site_U_iso_or_equiv
_atom_site_adp_type
_atom_site_occupancy
_atom_site_site_symmetry_order
_atom_site_calc_flag
_atom_site_refinement_flags_posn
_atom_site_refinement_flags_adp
_atom_site_refinement_flags_occupancy
_atom_site_disorder_assembly
_atom_site_disorder_group
C1 C 0.9614(4) 0.3012(2) 0.48700(5) 0.0522(5) Uani 1 1 d . . . . .
H1 H 0.8707 0.3781 0.4898 0.063 Uiso 1 1 calc R U . . .
C2 C 1.1333(4) 0.2866(3) 0.50704(5) 0.0601(6) Uani 1 1 d . . . . .
H2 H 1.1599 0.3540 0.5233 0.072 Uiso 1 1 calc R U . . .
C3 C 1.2659(4) 0.1724(3) 0.50310(6) 0.0643(6) Uani 1 1 d . . . . .
H3 H 1.3841 0.1632 0.5164 0.077 Uiso 1 1 calc R U . . .
C4 C 1.2245(4) 0.0732(3) 0.47988(7) 0.0775(9) Uani 1 1 d . . . . .
H4 H 1.3134 -0.0053 0.4776 0.093 Uiso 1 1 calc R U . . .
C5 C 1.0534(4) 0.0869(3) 0.45972(6) 0.0656(7) Uani 1 1 d . . . . .
H5 H 1.0261 0.0174 0.4439 0.079 Uiso 1 1 calc R U . . .
C6 C 0.9225(3) 0.2023(2) 0.46275(4) 0.0439(4) Uani 1 1 d . . . . .
C7 C 0.7438(3) 0.2225(2) 0.44085(4) 0.0424(4) Uani 1 1 d . . . . .
C8 C 0.4968(3) 0.33421(19) 0.41317(4) 0.0380(4) Uani 1 1 d . . . . .
C9 C 0.4562(3) 0.1975(2) 0.40196(5) 0.0478(5) Uani 1 1 d . . . . .
C10 C 0.2930(4) 0.1456(2) 0.37868(7) 0.0675(7) Uani 1 1 d . . . . .
H10A H 0.1873 0.2186 0.3762 0.101 Uiso 1 1 calc R U . . .
H10B H 0.2357 0.0559 0.3861 0.101 Uiso 1 1 calc R U . . .
H10C H 0.3505 0.1287 0.3587 0.101 Uiso 1 1 calc R U . . .
C11 C 0.3902(3) 0.46820(18) 0.40380(4) 0.0352(3) Uani 1 1 d . . . . .
C12 C 0.3442(4) 0.5766(2) 0.42836(5) 0.0528(5) Uani 1 1 d . . . . .
C13 C 0.1895(4) 0.6775(2) 0.41234(5) 0.0528(5) Uani 1 1 d . . . . .
C14 C 0.2196(3) 0.66030(19) 0.37759(4) 0.0412(4) Uani 1 1 d . . . . .
C15 C 0.3289(2) 0.51733(17) 0.37515(4) 0.0323(3) Uani 1 1 d . . . . .
C16 C 0.7495(3) 0.3827(3) 0.35413(5) 0.0569(6) Uani 1 1 d . . . . .
H16A H 0.7595 0.4519 0.3712 0.085 Uiso 1 1 calc R U . . .
H16B H 0.8595 0.3991 0.3405 0.085 Uiso 1 1 calc R U . . .
H16C H 0.7587 0.2848 0.3625 0.085 Uiso 1 1 calc R U . . .
C17 C 0.5504(3) 0.4017(2) 0.33586(4) 0.0399(4) Uani 1 1 d . . . . .
C18 C 0.3694(2) 0.45920(18) 0.34417(4) 0.0322(3) Uani 1 1 d . . . . .
C19 C 0.2759(3) 0.41387(19) 0.29455(4) 0.0349(3) Uani 1 1 d . . . . .
C20 C 0.1499(3) 0.40901(19) 0.26497(4) 0.0356(3) Uani 1 1 d . . . . .
C21 C 0.2106(3) 0.3248(2) 0.23942(5) 0.0452(4) Uani 1 1 d . . . . .
H21 H 0.3322 0.2714 0.2414 0.054 Uiso 1 1 calc R U . . .
C22 C 0.0940(3) 0.3206(2) 0.21197(5) 0.0504(5) Uani 1 1 d . . . . .
H22 H 0.1353 0.2633 0.1953 0.060 Uiso 1 1 calc R U . . .
C23 C -0.0878(3) 0.4010(2) 0.20822(4) 0.0441(4) Uani 1 1 d . . . . .
C24 C -0.2121(4) 0.3996(3) 0.17974(5) 0.0619(6) Uani 1 1 d . . . . .
H24 H -0.1740 0.3429 0.1628 0.074 Uiso 1 1 calc R U . . .
C25 C -0.3847(4) 0.4794(3) 0.17687(6) 0.0670(7) Uani 1 1 d . . . . .
H25 H -0.4646 0.4784 0.1579 0.080 Uiso 1 1 calc R U . . .
C26 C -0.4459(4) 0.5639(3) 0.20196(6) 0.0589(6) Uani 1 1 d . . . . .
H26 H -0.5665 0.6183 0.1997 0.071 Uiso 1 1 calc R U . . .
C27 C -0.3312(3) 0.5674(2) 0.22968(5) 0.0487(4) Uani 1 1 d . . . . .
H27 H -0.3733 0.6242 0.2463 0.058 Uiso 1 1 calc R U . . .
C28 C -0.1498(3) 0.48604(19) 0.23346(4) 0.0381(4) Uani 1 1 d . . . . .
C29 C -0.0267(3) 0.48709(19) 0.26179(4) 0.0374(4) Uani 1 1 d . . . . .
H29 H -0.0671 0.5425 0.2788 0.045 Uiso 1 1 calc R U . . .
F1A F 0.5156(3) 0.66099(19) 0.43558(5) 0.0716(8) Uani 0.868(5) 1 d . . P A 1
F2A F 0.2915(5) 0.5203(3) 0.45468(4) 0.0799(9) Uani 0.868(5) 1 d . . P A 1
F1B F 0.410(3) 0.5916(16) 0.4562(3) 0.080(6) Uani 0.132(5) 1 d . . P A 2
F2B F 0.114(3) 0.5020(13) 0.4409(4) 0.089(6) Uani 0.132(5) 1 d . . P A 2
F3A F 0.1935(5) 0.8123(2) 0.42211(5) 0.0732(8) Uani 0.863(5) 1 d . U P B 3
F4A F 0.0006(3) 0.6210(2) 0.41715(4) 0.0738(7) Uani 0.863(5) 1 d . U P B 3
F3B F 0.362(4) 0.8068(15) 0.4189(3) 0.097(6) Uani 0.137(5) 1 d . U P B 4
F4B F 0.054(3) 0.764(2) 0.4230(4) 0.097(6) Uani 0.137(5) 1 d . U P B 4
F5 F 0.3357(3) 0.77098(13) 0.36783(4) 0.0718(4) Uani 1 1 d . . . . .
F6 F 0.0437(2) 0.67100(16) 0.36044(3) 0.0721(4) Uani 1 1 d . . . . .
N1 N 0.6564(2) 0.34722(16) 0.43545(3) 0.0391(3) Uani 1 1 d . . . . .
N2 N 0.2164(2) 0.46698(16) 0.32066(3) 0.0338(3) Uani 1 1 d . . . . .
S1 S 0.63055(10) 0.07937(5) 0.41959(2) 0.05649(17) Uani 1 1 d . . . . .
S2 S 0.52464(7) 0.35236(6) 0.29699(2) 0.04785(15) Uani 1 1 d . . . . .

loop_
_atom_site_aniso_label
_atom_site_aniso_U_11
_atom_site_aniso_U_22
_atom_site_aniso_U_33
_atom_site_aniso_U_23
_atom_site_aniso_U_13
_atom_site_aniso_U_12
C1 0.0642(13) 0.0409(10) 0.0497(11) -0.0053(8) -0.0113(9) 0.0173(9)
C2 0.0746(15) 0.0516(12) 0.0510(12) -0.0057(10) -0.0198(11) 0.0119(11)
C3 0.0603(13) 0.0693(15) 0.0604(13) -0.0012(11) -0.0182(11) 0.0197(12)
C4 0.0723(16) 0.0831(19) 0.0745(17) -0.0175(14) -0.0150(13) 0.0467(15)
C5 0.0737(15) 0.0647(14) 0.0563(13) -0.0221(11) -0.0130(11) 0.0344(12)
C6 0.0517(10) 0.0413(10) 0.0378(9) -0.0003(7) -0.0044(8) 0.0139(8)
C7 0.0522(10) 0.0366(9) 0.0375(9) -0.0024(7) -0.0043(8) 0.0087(8)
C8 0.0450(9) 0.0327(8) 0.0357(8) 0.0016(7) -0.0031(7) 0.0032(7)
C9 0.0572(12) 0.0323(9) 0.0517(11) 0.0031(8) -0.0133(9) 0.0010(8)
C10 0.0798(16) 0.0369(11) 0.0810(17) 0.0047(11) -0.0337(13) -0.0120(11)
C11 0.0396(8) 0.0296(8) 0.0358(8) -0.0009(6) -0.0018(7) 0.0006(6)
C12 0.0797(15) 0.0441(11) 0.0334(9) -0.0056(8) -0.0058(9) 0.0130(10)
C13 0.0674(13) 0.0458(11) 0.0455(11) -0.0059(9) 0.0063(9) 0.0185(10)
C14 0.0524(10) 0.0316(8) 0.0389(9) -0.0003(7) -0.0032(8) 0.0071(7)
C15 0.0336(8) 0.0289(8) 0.0341(8) -0.0002(6) -0.0004(6) 0.0005(6)
C16 0.0313(9) 0.0860(16) 0.0528(12) -0.0058(11) -0.0012(8) 0.0029(10)
C17 0.0341(8) 0.0468(10) 0.0389(9) -0.0029(7) 0.0021(7) 0.0008(7)
C18 0.0333(8) 0.0294(7) 0.0337(8) 0.0015(6) -0.0003(6) -0.0005(6)
C19 0.0337(8) 0.0355(8) 0.0359(8) 0.0008(7) 0.0037(6) -0.0011(6)
C20 0.0370(8) 0.0364(8) 0.0337(8) -0.0001(7) 0.0042(6) -0.0038(7)
C21 0.0448(10) 0.0494(11) 0.0418(9) -0.0068(8) 0.0050(8) 0.0080(8)
C22 0.0548(11) 0.0574(12) 0.0392(10) -0.0122(9) 0.0042(8) 0.0065(9)
C23 0.0503(10) 0.0433(10) 0.0385(9) -0.0021(8) 0.0015(8) -0.0032(8)
C24 0.0715(15) 0.0678(15) 0.0445(11) -0.0112(10) -0.0107(10) 0.0020(12)
C25 0.0699(15) 0.0685(15) 0.0586(14) -0.0026(12) -0.0266(12) 0.0020(12)
C26 0.0534(12) 0.0558(13) 0.0650(14) 0.0025(11) -0.0153(10) 0.0061(10)
C27 0.0479(10) 0.0463(11) 0.0513(11) 0.0005(9) -0.0020(8) 0.0046(8)
C28 0.0404(9) 0.0349(8) 0.0390(9) 0.0015(7) 0.0031(7) -0.0042(7)
C29 0.0422(9) 0.0359(9) 0.0345(8) -0.0018(7) 0.0060(7) -0.0012(7)
F1A 0.0819(12) 0.0550(10) 0.0733(14) -0.0294(9) -0.0324(10) 0.0071(8)
F2A 0.131(3) 0.0760(15) 0.0353(9) 0.0094(10) 0.0228(13) 0.0369(15)
F1B 0.140(14) 0.055(8) 0.040(6) -0.016(6) -0.019(8) 0.020(8)
F2B 0.134(15) 0.055(7) 0.085(10) 0.008(6) 0.064(10) 0.002(7)
F3A 0.116(2) 0.0446(10) 0.0580(10) -0.0204(8) -0.0045(14) 0.0308(13)
F4A 0.0583(10) 0.0990(16) 0.0663(11) -0.0006(10) 0.0213(8) 0.0150(9)
F3B 0.163(16) 0.055(7) 0.070(8) -0.011(6) -0.023(9) -0.047(9)
F4B 0.109(11) 0.110(14) 0.074(8) -0.023(8) 0.017(9) 0.052(10)
F5 0.1152(12) 0.0320(6) 0.0710(9) 0.0070(6) 0.0272(8) -0.0007(7)
F6 0.0742(9) 0.0687(9) 0.0697(9) -0.0192(7) -0.0252(7) 0.0394(7)
N1 0.0473(8) 0.0348(7) 0.0342(7) -0.0016(6) -0.0044(6) 0.0069(6)
N2 0.0334(7) 0.0347(7) 0.0330(7) 0.0016(6) 0.0005(5) 0.0016(6)
S1 0.0730(4) 0.0309(2) 0.0623(3) -0.0015(2) -0.0207(3) 0.0074(2)
S2 0.0358(2) 0.0668(3) 0.0414(3) -0.0091(2) 0.00629(18) 0.0061(2)

loop_
_atom_type_symbol
_atom_type_description
_atom_type_scat_dispersion_real
_atom_type_scat_dispersion_imag
_atom_type_scat_source
C C 0.0033 0.0016 'International Tables Vol C Tables 4.2.6.8 and 6.1.1.4'
H H 0.0000 0.0000 'International Tables Vol C Tables 4.2.6.8 and 6.1.1.4'
N N 0.0061 0.0033 'International Tables Vol C Tables 4.2.6.8 and 6.1.1.4'
F F 0.0171 0.0103 'International Tables Vol C Tables 4.2.6.8 and 6.1.1.4'
S S 0.1246 0.1234 'International Tables Vol C Tables 4.2.6.8 and 6.1.1.4'

loop_
_geom_angle_atom_site_label_1
_geom_angle_atom_site_label_2
_geom_angle_atom_site_label_3
_geom_angle
_geom_angle_site_symmetry_1
_geom_angle_site_symmetry_3
_geom_angle_publ_flag
C2 C1 C6 120.25(19) . . ?
C2 C1 H1 119.9 . . ?
C6 C1 H1 119.9 . . ?
C1 C2 C3 119.8(2) . . ?
C1 C2 H2 120.1 . . ?
C3 C2 H2 120.1 . . ?
C4 C3 C2 119.9(2) . . ?
C4 C3 H3 120.1 . . ?
C2 C3 H3 120.1 . . ?
C3 C4 C5 120.8(2) . . ?
C3 C4 H4 119.6 . . ?
C5 C4 H4 119.6 . . ?
C6 C5 C4 120.1(2) . . ?
C6 C5 H5 119.9 . . ?
C4 C5 H5 119.9 . . ?
C5 C6 C1 119.11(19) . . ?
C5 C6 C7 121.23(18) . . ?
C1 C6 C7 119.66(17) . . ?
N1 C7 C6 123.64(17) . . ?
N1 C7 S1 113.92(14) . . ?
C6 C7 S1 122.44(14) . . ?
C9 C8 N1 116.48(16) . . ?
C9 C8 C11 126.88(16) . . ?
N1 C8 C11 116.64(15) . . ?
C8 C9 C10 130.02(18) . . ?
C8 C9 S1 108.50(14) . . ?
C10 C9 S1 121.47(15) . . ?
C9 C10 H10A 109.5 . . ?
C9 C10 H10B 109.5 . . ?
H10A C10 H10B 109.5 . . ?
C9 C10 H10C 109.5 . . ?
H10A C10 H10C 109.5 . . ?
H10B C10 H10C 109.5 . . ?
C15 C11 C8 130.14(16) . . ?
C15 C11 C12 110.74(15) . . ?
C8 C11 C12 119.06(15) . . ?
F2A C12 F1A 106.7(2) . . ?
F1B C12 C11 132.2(6) . . ?
F2A C12 C11 114.7(2) . . ?
F1A C12 C11 109.34(19) . . ?
F1B C12 C13 123.2(6) . . ?
F2A C12 C13 115.2(2) . . ?
F1A C12 C13 105.82(19) . . ?
C11 C12 C13 104.64(16) . . ?
F1B C12 F2B 90.3(11) . . ?
C11 C12 F2B 99.7(5) . . ?
C13 C12 F2B 79.1(6) . . ?
F3A C13 F4A 108.1(2) . . ?
F4B C13 C12 132.6(7) . . ?
F3A C13 C12 116.0(2) . . ?
F4A C13 C12 106.9(2) . . ?
F4B C13 C14 122.8(7) . . ?
F3A C13 C14 114.2(2) . . ?
F4A C13 C14 106.41(19) . . ?
C12 C13 C14 104.66(16) . . ?
F4B C13 F3B 88.8(13) . . ?
C12 C13 F3B 85.9(7) . . ?
C14 C13 F3B 96.3(6) . . ?
F6 C14 F5 105.24(16) . . ?
F6 C14 C15 115.38(15) . . ?
F5 C14 C15 110.67(16) . . ?
F6 C14 C13 111.49(17) . . ?
F5 C14 C13 109.51(17) . . ?
C15 C14 C13 104.56(15) . . ?
C11 C15 C18 129.70(15) . . ?
C11 C15 C14 110.35(15) . . ?
C18 C15 C14 119.70(14) . . ?
C17 C16 H16A 109.5 . . ?
C17 C16 H16B 109.5 . . ?
H16A C16 H16B 109.5 . . ?
C17 C16 H16C 109.5 . . ?
H16A C16 H16C 109.5 . . ?
H16B C16 H16C 109.5 . . ?
C18 C17 C16 131.19(17) . . ?
C18 C17 S2 108.53(13) . . ?
C16 C17 S2 120.24(14) . . ?
C17 C18 N2 116.01(15) . . ?
C17 C18 C15 125.77(15) . . ?
N2 C18 C15 118.17(14) . . ?
N2 C19 C20 124.44(15) . . ?
N2 C19 S2 114.01(13) . . ?
C20 C19 S2 121.53(13) . . ?
C29 C20 C21 119.37(16) . . ?
C29 C20 C19 120.03(16) . . ?
C21 C20 C19 120.59(16) . . ?
C22 C21 C20 120.56(18) . . ?
C22 C21 H21 119.7 . . ?
C20 C21 H21 119.7 . . ?
C21 C22 C23 120.83(18) . . ?
C21 C22 H22 119.6 . . ?
C23 C22 H22 119.6 . . ?
C22 C23 C28 119.26(17) . . ?
C22 C23 C24 122.13(19) . . ?
C28 C23 C24 118.61(19) . . ?
C25 C24 C23 120.5(2) . . ?
C25 C24 H24 119.8 . . ?
C23 C24 H24 119.8 . . ?
C24 C25 C26 120.8(2) . . ?
C24 C25 H25 119.6 . . ?
C26 C25 H25 119.6 . . ?
C27 C26 C25 120.4(2) . . ?
C27 C26 H26 119.8 . . ?
C25 C26 H26 119.8 . . ?
C26 C27 C28 120.4(2) . . ?
C26 C27 H27 119.8 . . ?
C28 C27 H27 119.8 . . ?
C27 C28 C23 119.33(17) . . ?
C27 C28 C29 122.02(17) . . ?
C23 C28 C29 118.65(17) . . ?
C20 C29 C28 121.32(16) . . ?
C20 C29 H29 119.3 . . ?
C28 C29 H29 119.3 . . ?
C7 N1 C8 110.88(15) . . ?
C19 N2 C18 111.05(14) . . ?
C9 S1 C7 90.18(9) . . ?
C17 S2 C19 90.39(8) . . ?

loop_
_geom_bond_atom_site_label_1
_geom_bond_atom_site_label_2
_geom_bond_distance
_geom_bond_site_symmetry_2
_geom_bond_publ_flag
C1 C2 1.384(3) . ?
C1 C6 1.392(3) . ?
C1 H1 0.9400 . ?
C2 C3 1.385(3) . ?
C2 H2 0.9400 . ?
C3 C4 1.364(4) . ?
C3 H3 0.9400 . ?
C4 C5 1.382(3) . ?
C4 H4 0.9400 . ?
C5 C6 1.381(3) . ?
C5 H5 0.9400 . ?
C6 C7 1.471(3) . ?
C7 N1 1.299(2) . ?
C7 S1 1.743(2) . ?
C8 C9 1.368(3) . ?
C8 N1 1.380(2) . ?
C8 C11 1.464(2) . ?
C9 C10 1.497(3) . ?
C9 S1 1.722(2) . ?
C10 H10A 0.9700 . ?
C10 H10B 0.9700 . ?
C10 H10C 0.9700 . ?
C11 C15 1.345(2) . ?
C11 C12 1.495(3) . ?
C12 F1B 1.252(11) . ?
C12 F2A 1.307(3) . ?
C12 F1A 1.391(3) . ?
C12 C13 1.512(3) . ?
C12 F2B 1.777(16) . ?
C13 F4B 1.306(13) . ?
C13 F3A 1.309(3) . ?
C13 F4A 1.378(3) . ?
C13 C14 1.521(3) . ?
C13 F3B 1.659(14) . ?
C14 F6 1.337(2) . ?
C14 F5 1.357(2) . ?
C14 C15 1.508(2) . ?
C15 C18 1.470(2) . ?
C16 C17 1.496(3) . ?
C16 H16A 0.9700 . ?
C16 H16B 0.9700 . ?
C16 H16C 0.9700 . ?
C17 C18 1.373(2) . ?
C17 S2 1.7226(19) . ?
C18 N2 1.381(2) . ?
C19 N2 1.303(2) . ?
C19 C20 1.470(2) . ?
C19 S2 1.7327(17) . ?
C20 C29 1.369(2) . ?
C20 C21 1.419(2) . ?
C21 C22 1.363(3) . ?
C21 H21 0.9400 . ?
C22 C23 1.409(3) . ?
C22 H22 0.9400 . ?
C23 C28 1.416(3) . ?
C23 C24 1.426(3) . ?
C24 C25 1.354(4) . ?
C24 H24 0.9400 . ?
C25 C26 1.406(4) . ?
C25 H25 0.9400 . ?
C26 C27 1.366(3) . ?
C26 H26 0.9400 . ?
C27 C28 1.412(3) . ?
C27 H27 0.9400 . ?
C28 C29 1.416(3) . ?
C29 H29 0.9400 . ?
